data_2207423
loop_
_publ_author_name
'Deng, Zhao-Peng'
'Gao, Shan'
'Huo, Li-Hua'
'Zhao, Hui'

_publ_section_title
;
 Dihydroxonium 1,5-naphthalenedisulfonate
 <i>N</i>,<i>N</i>-dimethylformamide disolvate
;
_journal_coeditor_code AT6050
_journal_issue 12
_journal_name_full 'Acta Crystallographica Section E'
_journal_page_first o4175
_journal_page_last o4176
_journal_paper_doi 10.1107/S1600536805037347
_journal_volume 61
_journal_year 2005
_chemical_formula_iupac '2H3 O +, C10 H6 O6 S2 -, 2C3 H7 N O'
_chemical_formula_moiety '2H3 O +, C10 H6 O6 S2 -, 2C3 H7 N O'
_chemical_formula_sum 'C16 H26 N2 O10 S2'
_chemical_formula_weight 470.51
_chemical_name_systematic
;
Dihydroxonium 1,5-naphthalenedisulfonate N,N-dimethylformamide disolvate
;
_space_group_IT_number 14
_symmetry_cell_setting monoclinic
_symmetry_space_group_name_Hall '-P 2yn'
_symmetry_space_group_name_H-M 'P 1 21/n 1'
_atom_sites_solution_hydrogens geom
_atom_sites_solution_primary direct
_atom_sites_solution_secondary difmap
_cell_angle_alpha 90.00
_cell_angle_beta 100.10(3)
_cell_angle_gamma 90.00
_cell_formula_units_Z 2
_cell_length_a 9.1614(18)
_cell_length_b 12.101(2)
_cell_length_c 10.053(2)
_cell_measurement_reflns_used 9318
_cell_measurement_temperature 295(2)
_cell_measurement_theta_max 27.45
_cell_measurement_theta_min 3.25
_cell_volume 1097.2(4)
_computing_cell_refinement RAPID-AUTO
_computing_data_collection 'RAPID-AUTO (Rigaku, 1998)'
_computing_data_reduction 'CrystalStructure (Rigaku/MSC, 2002)'
_computing_molecular_graphics 'ORTEPII (Johnson, 1976)'
_computing_publication_material SHELXL97
_computing_structure_refinement 'SHELXL97 (Sheldrick, 1997)'
_computing_structure_solution 'SHELXS97 (Sheldrick, 1997)'
_diffrn_ambient_temperature 295(2)
_diffrn_detector_area_resol_mean 10.000
_diffrn_measured_fraction_theta_full 0.997
_diffrn_measured_fraction_theta_max 0.997
_diffrn_measurement_device_type 'Rigaku R-AXIS RAPID'
_diffrn_measurement_method \w
_diffrn_radiation_monochromator graphite
_diffrn_radiation_source 'fine-focus sealed tube'
_diffrn_radiation_type MoK\a
_diffrn_radiation_wavelength 0.71073
_diffrn_reflns_av_R_equivalents 0.0147
_diffrn_reflns_av_sigmaI/netI 0.0117
_diffrn_reflns_limit_h_max 11
_diffrn_reflns_limit_h_min -11
_diffrn_reflns_limit_k_max 15
_diffrn_reflns_limit_k_min -15
_diffrn_reflns_limit_l_max 13
_diffrn_reflns_limit_l_min -13
_diffrn_reflns_number 10588
_diffrn_reflns_theta_full 27.47
_diffrn_reflns_theta_max 27.47
_diffrn_reflns_theta_min 3.25
_diffrn_standards_decay_% 0
_diffrn_standards_interval_count 0
_diffrn_standards_interval_time 0
_diffrn_standards_number 0
_exptl_absorpt_coefficient_mu 0.297
_exptl_absorpt_correction_T_max 0.943
_exptl_absorpt_correction_T_min 0.911
_exptl_absorpt_correction_type multi-scan
_exptl_absorpt_process_details '(ABSCOR; Higashi, 1995)'
_exptl_crystal_colour Colorless
_exptl_crystal_density_diffrn 1.424
_exptl_crystal_density_method 'not measured'
_exptl_crystal_description Prism
_exptl_crystal_F_000 496
_exptl_crystal_size_max 0.32
_exptl_crystal_size_mid 0.27
_exptl_crystal_size_min 0.20
_refine_diff_density_max 0.521
_refine_diff_density_min -0.267
_refine_ls_extinction_method none
_refine_ls_goodness_of_fit_ref 1.049
_refine_ls_hydrogen_treatment mixed
_refine_ls_matrix_type full
_refine_ls_number_parameters 147
_refine_ls_number_reflns 2507
_refine_ls_number_restraints 6
_refine_ls_restrained_S_all 1.050
_refine_ls_R_factor_all 0.0432
_refine_ls_R_factor_gt 0.0380
_refine_ls_shift/su_max 0.000
_refine_ls_shift/su_mean 0.000
_refine_ls_structure_factor_coef Fsqd
_refine_ls_weighting_details 'calc w=1/[\s^2^(Fo^2^)+(0.0663P)^2^+0.3282P] where P=(Fo^2^+2Fc^2^)/3'
_refine_ls_weighting_scheme calc
_refine_ls_wR_factor_gt 0.1074
_refine_ls_wR_factor_ref 0.1107
_reflns_number_gt 2193
_reflns_number_total 2507
_reflns_threshold_expression I>2\s(I)
_cod_data_source_file at6050.cif
_cod_data_source_block I
_cod_original_sg_symbol_H-M 'P 21/n'
_cod_database_code 2207423
_cod_database_fobs_code 2207423

loop_
_symmetry_equiv_pos_as_xyz
'x, y, z'
'-x+1/2, y+1/2, -z+1/2'
'-x, -y, -z'
'x-1/2, -y-1/2, z-1/2'

loop_
_atom_site_label
_atom_site_fract_x
_atom_site_fract_y
_atom_site_fract_z
_atom_site_U_iso_or_equiv
_atom_site_adp_type
_atom_site_calc_flag
_atom_site_refinement_flags
_atom_site_occupancy
_atom_site_type_symbol
S1 0.14585(4) 0.37380(3) 0.24652(4) 0.03585(15) Uani d . 1 S
O1W 0.48829(16) 0.24214(14) 0.42229(15) 0.0632(4) Uani d D 1 O
O1 0.25032(16) 0.42020(12) 0.17018(14) 0.0554(4) Uani d . 1 O
O2 0.20371(15) 0.27821(10) 0.32684(14) 0.0499(3) Uani d . 1 O
O3 0.00218(15) 0.34940(13) 0.16396(14) 0.0569(4) Uani d . 1 O
O4 0.66802(15) 0.15210(12) 0.30644(15) 0.0531(3) Uani d . 1 O
N1 0.81967(18) 0.00553(15) 0.31535(18) 0.0524(4) Uani d . 1 N
C1 0.15364(19) 0.66179(14) 0.44739(18) 0.0412(4) Uani d . 1 C
C2 0.17900(17) 0.57714(13) 0.35873(17) 0.0372(3) Uani d . 1 C
C3 0.11041(16) 0.47705(12) 0.36244(15) 0.0303(3) Uani d . 1 C
C4 0.01221(15) 0.45644(11) 0.45502(14) 0.0281(3) Uani d . 1 C
C5 -0.06208(18) 0.35437(13) 0.46205(17) 0.0370(3) Uani d . 1 C
C6 0.8891(3) 0.0471(3) 0.2058(3) 0.0823(8) Uani d . 1 C
C7 0.8689(3) -0.1014(2) 0.3770(4) 0.0849(9) Uani d . 1 C
C8 0.71438(19) 0.05935(16) 0.35600(19) 0.0449(4) Uani d . 1 C
H1W1 0.541(2) 0.1976(19) 0.382(2) 0.095 Uiso d D 1 H
H1W2 0.3976(13) 0.240(2) 0.381(2) 0.095 Uiso d D 1 H
H1W3 0.488(3) 0.217(2) 0.5029(12) 0.095 Uiso d D 1 H
H1 0.2002 0.7298 0.4440 0.049 Uiso calc R 1 H
H2 0.2425 0.5891 0.2974 0.045 Uiso calc R 1 H
H5 -0.0477 0.2975 0.4035 0.044 Uiso calc R 1 H
H6A 0.8338 0.1092 0.1642 0.124 Uiso calc R 1 H
H6B 0.8904 -0.0101 0.1398 0.124 Uiso calc R 1 H
H6C 0.9889 0.0697 0.2410 0.124 Uiso calc R 1 H
H7A 0.8227 -0.1140 0.4542 0.127 Uiso calc R 1 H
H7B 0.9747 -0.1007 0.4046 0.127 Uiso calc R 1 H
H7C 0.8416 -0.1594 0.3122 0.127 Uiso calc R 1 H
H8 0.6705 0.0291 0.4244 0.054 Uiso calc R 1 H

loop_
_atom_site_aniso_label
_atom_site_aniso_U_11
_atom_site_aniso_U_22
_atom_site_aniso_U_33
_atom_site_aniso_U_12
_atom_site_aniso_U_13
_atom_site_aniso_U_23
S1 0.0351(2) 0.0426(2) 0.0311(2) 0.00923(15) 0.00916(15) -0.00635(14)
O1 0.0612(8) 0.0647(9) 0.0484(8) 0.0068(7) 0.0323(7) -0.0054(6)
O2 0.0529(7) 0.0447(7) 0.0542(8) 0.0184(6) 0.0152(6) -0.0013(6)
O3 0.0469(7) 0.0770(10) 0.0439(7) 0.0083(6) -0.0001(6) -0.0233(7)
O4 0.0497(7) 0.0587(8) 0.0514(8) 0.0014(6) 0.0103(6) 0.0054(6)
O1W 0.0504(8) 0.0906(12) 0.0490(8) 0.0208(8) 0.0098(7) 0.0155(8)
N1 0.0415(8) 0.0559(9) 0.0592(10) -0.0036(7) 0.0070(7) -0.0140(7)
C1 0.0445(9) 0.0331(8) 0.0490(10) -0.0095(6) 0.0163(7) -0.0006(7)
C2 0.0359(8) 0.0410(8) 0.0378(8) -0.0016(6) 0.0146(6) 0.0028(6)
C3 0.0307(7) 0.0328(7) 0.0282(7) 0.0051(5) 0.0078(5) -0.0014(5)
C4 0.0285(7) 0.0289(7) 0.0271(7) 0.0028(5) 0.0058(5) -0.0010(5)
C5 0.0425(8) 0.0306(7) 0.0396(8) -0.0032(6) 0.0120(7) -0.0056(6)
C6 0.0629(15) 0.111(2) 0.0812(18) 0.0022(14) 0.0341(13) -0.0110(16)
C7 0.0726(16) 0.0561(14) 0.124(3) 0.0080(12) 0.0114(16) -0.0077(15)
C8 0.0390(8) 0.0525(10) 0.0422(9) -0.0097(7) 0.0043(7) -0.0069(7)

loop_
_atom_type_symbol
_atom_type_description
_atom_type_scat_dispersion_real
_atom_type_scat_dispersion_imag
_atom_type_scat_source
C C 0.0033 0.0016 'International Tables Vol C Tables 4.2.6.8 and 6.1.1.4'
H H 0.0000 0.0000 'International Tables Vol C Tables 4.2.6.8 and 6.1.1.4'
N N 0.0061 0.0033 'International Tables Vol C Tables 4.2.6.8 and 6.1.1.4'
O O 0.0106 0.0060 'International Tables Vol C Tables 4.2.6.8 and 6.1.1.4'
S S 0.1246 0.1234 'International Tables Vol C Tables 4.2.6.8 and 6.1.1.4'

loop_
_geom_angle_atom_site_label_1
_geom_angle_atom_site_label_2
_geom_angle_atom_site_label_3
_geom_angle_site_symmetry_1
_geom_angle_site_symmetry_3
_geom_angle
_geom_angle_publ_flag
O1 S1 C3 . . 106.86(8) yes
O1 S1 O2 . . 113.17(8) yes
O1 S1 O3 . . 113.16(9) yes
O2 S1 C3 . . 106.59(7) yes
O2 S1 O3 . . 111.05(9) yes
O3 S1 C3 . . 105.39(7) yes
O4 C8 N1 . . 122.66(19) yes
C1 C5 C4 3_566 . 121.19(14) yes
C2 C3 C4 . . 121.22(13) yes
C2 C3 S1 . . 117.84(11) yes
C3 C2 C1 . . 120.06(14) yes
C3 C4 C4 . 3_566 118.04(16) yes
C4 C3 S1 . . 120.94(11) yes
C5 C1 C2 3_566 . 120.79(15) yes
C5 C4 C3 . . 123.25(13) yes
C5 C4 C4 . 3_566 118.71(16) yes
C6 N1 C7 . . 118.7(2) yes
C8 N1 C6 . . 121.1(2) yes
C8 N1 C7 . . 120.2(2) yes
O4 C8 H8 . . 118.7 no
N1 C6 H6A . . 109.5 no
N1 C6 H6B . . 109.5 no
N1 C6 H6C . . 109.5 no
N1 C7 H7A . . 109.5 no
N1 C7 H7B . . 109.5 no
N1 C7 H7C . . 109.5 no
N1 C8 H8 . . 118.7 no
C1 C2 H2 . . 120.0 no
C1 C5 H5 3_566 . 119.4 no
C2 C1 H1 . . 119.6 no
C3 C2 H2 . . 120.0 no
C4 C5 H5 . . 119.4 no
C5 C1 H1 3_566 . 119.6 no
H1W1 O1W H1W2 . . 109.1(14) no
H1W1 O1W H1W3 . . 107.8(14) no
H1W2 O1W H1W3 . . 106.1(13) no
H6A C6 H6B . . 109.5 no
H6A C6 H6C . . 109.5 no
H6B C6 H6C . . 109.5 no
H7A C7 H7B . . 109.5 no
H7A C7 H7C . . 109.5 no
H7B C7 H7C . . 109.5 no

loop_
_geom_bond_atom_site_label_1
_geom_bond_atom_site_label_2
_geom_bond_site_symmetry_2
_geom_bond_distance
_geom_bond_publ_flag
S1 O1 . 1.4415(14) yes
S1 O2 . 1.4564(13) yes
S1 O3 . 1.4579(14) yes
S1 C3 . 1.7769(15) yes
O4 C8 . 1.270(2) yes
N1 C8 . 1.288(2) yes
N1 C6 . 1.455(3) yes
N1 C7 . 1.471(3) yes
C1 C5 3_566 1.356(2) yes
C1 C2 . 1.404(2) yes
C2 C3 . 1.368(2) yes
C3 C4 . 1.425(2) yes
C4 C5 . 1.418(2) yes
C4 C4 3_566 1.432(3) yes
C5 C1 3_566 1.356(2) yes
O1W H1W1 . 0.87(2) no
O1W H1W2 . 0.87(2) no
O1W H1W3 . 0.87(2) no
C1 H1 . 0.9300 no
C2 H2 . 0.9300 no
C5 H5 . 0.9300 no
C6 H6A . 0.9600 no
C6 H6B . 0.9600 no
C6 H6C . 0.9600 no
C7 H7A . 0.9600 no
C7 H7B . 0.9600 no
C7 H7C . 0.9600 no
C8 H8 . 0.9300 no

loop_
_geom_hbond_atom_site_label_D
_geom_hbond_atom_site_label_H
_geom_hbond_atom_site_label_A
_geom_hbond_site_symmetry_A
_geom_hbond_distance_DH
_geom_hbond_distance_HA
_geom_hbond_distance_DA
_geom_hbond_angle_DHA
_geom_hbond_publ_flag
O1W H1W1 O4 . 0.87(2) 1.600(11) 2.435(2) 161(3) yes
O1W H1W2 O2 . 0.87(2) 1.824(11) 2.652(2) 161(3) yes
O1W H1W3 O3 4_666 0.87(2) 1.792(10) 2.653(2) 173(2) yes

loop_
_geom_torsion_atom_site_label_1
_geom_torsion_atom_site_label_2
_geom_torsion_atom_site_label_3
_geom_torsion_atom_site_label_4
_geom_torsion_site_symmetry_1
_geom_torsion_site_symmetry_4
_geom_torsion
_geom_torsion_publ_flag
S1 C3 C4 C4 . 3_566 -179.54(13) no
S1 C3 C4 C5 . . 0.4(2) no
O1 S1 C3 C2 . . 1.65(15) no
O1 S1 C3 C4 . . -179.11(12) no
O2 S1 C3 C2 . . 122.94(13) no
O2 S1 C3 C4 . . -57.83(14) no
O3 S1 C3 C2 . . -118.98(14) no
O3 S1 C3 C4 . . 60.25(14) no
C1 C2 C3 C4 . . 0.2(2) no
C1 C2 C3 S1 . . 179.43(13) no
C2 C3 C4 C4 . 3_566 -0.3(2) no
C2 C3 C4 C5 . . 179.60(15) no
C3 C4 C5 C1 . 3_566 179.45(15) no
C4 C4 C5 C1 3_566 3_566 -0.6(3) no
C5 C1 C2 C3 3_566 . 0.4(3) no
C6 N1 C8 O4 . . -2.0(3) no
C7 N1 C8 O4 . . 179.8(2) no
